data_2108338
loop_
_publ_author_name
'Kutniewska, Sylwia E.'
'Jarzembska, Katarzyna N.'
'Kami\'nski, Rados\/law'
'Stasyuk, Anton J.'
'Gryko, Daniel T.'
'Cyra\'nski, Micha\/l K.'

_publ_section_title
;
 Structural, energetic and spectroscopic studies of new luminescent
 complexes based on 2-(2'-hydroxyphenyl)imidazo[1,2-<i>a</i>]pyridines and
 1,2-phenylenediboronic acid
;
_journal_coeditor_code DK5074SUP1
_journal_issue 6
_journal_name_full 'Acta Crystallographica Section B'
_journal_page_first 725
_journal_page_last 737
_journal_paper_doi 10.1107/S2052520618015469
_journal_volume 74
_journal_year 2018
_chemical_formula_moiety '2(C20 H16 B2 N2 O4), C3 H6 O'
_chemical_formula_sum 'C43 H38 B4 N4 O9'
_chemical_formula_weight 798.01
_space_group_IT_number 15
_symmetry_cell_setting monoclinic
_symmetry_Int_Tables_number 15
_symmetry_space_group_name_Hall '-C 2yc'
_symmetry_space_group_name_H-M 'C 1 2/c 1'
_cell_angle_alpha 90
_cell_angle_beta 111.794(3)
_cell_angle_gamma 90
_cell_formula_units_Z 4
_cell_length_a 21.8035(16)
_cell_length_b 10.4647(8)
_cell_length_c 19.3032(14)
_cell_measurement_reflns_used 9873
_cell_measurement_temperature 100
_cell_measurement_theta_max 77.15
_cell_measurement_theta_min 4.37
_cell_volume 4089.6(5)
_diffrn_ambient_temperature 100
_diffrn_detector 'PHOTON 100'
_diffrn_measured_fraction_theta_full 0.98
_diffrn_measured_fraction_theta_max 0.95
_diffrn_measurement_device '\k-geometry diffractometer'
_diffrn_measurement_device_type 'Bruker D8 VENTURE'
_diffrn_measurement_method '\f or \w oscillation scans'
_diffrn_radiation_monochromator 'multi-layer optics'
_diffrn_radiation_type Cuk\a
_diffrn_radiation_wavelength 1.54184
_diffrn_reflns_av_R_equivalents 0.0522
_diffrn_reflns_av_unetI/netI 0.0367
_diffrn_reflns_limit_h_max 26
_diffrn_reflns_limit_h_min -15
_diffrn_reflns_limit_k_max 12
_diffrn_reflns_limit_k_min -11
_diffrn_reflns_limit_l_max 22
_diffrn_reflns_limit_l_min -23
_diffrn_reflns_number 17247
_diffrn_reflns_theta_full 70.74
_diffrn_reflns_theta_max 77.31
_diffrn_reflns_theta_min 4.37
_diffrn_source 'microfocus source'
_exptl_absorpt_coefficient_mu 0.732
_exptl_absorpt_correction_T_max 0.744
_exptl_absorpt_correction_T_min 0.688
_exptl_absorpt_correction_type multi-scan
_exptl_absorpt_process_details
;
  Bruker AXS SADABS-2014/5, Apex3, Madison, Wisconsin, USA, 2015
;
_exptl_crystal_colour colourless
_exptl_crystal_density_diffrn 1.2961
_exptl_crystal_description plate
_exptl_crystal_F_000 1664
_exptl_crystal_size_max 0.290
_exptl_crystal_size_mid 0.125
_exptl_crystal_size_min 0.064
_refine_diff_density_max 0.33
_refine_diff_density_min -0.43
_refine_ls_extinction_method none
_refine_ls_goodness_of_fit_gt 2.85
_refine_ls_goodness_of_fit_ref 2.59
_refine_ls_hydrogen_treatment mixed
_refine_ls_number_constraints 1080
_refine_ls_number_parameters 333
_refine_ls_number_reflns 4107
_refine_ls_number_restraints 13
_refine_ls_R_factor_all 0.0732
_refine_ls_R_factor_gt 0.0600
_refine_ls_shift/su_max 0.0458
_refine_ls_shift/su_mean 0.0068
_refine_ls_structure_factor_coef Fsqd
_refine_ls_weighting_details w=1/(\s^2^(I)+0.0004I^2^)
_refine_ls_weighting_scheme sigma
_refine_ls_wR_factor_gt 0.1492
_refine_ls_wR_factor_ref 0.1541
_reflns_number_gt 3264
_reflns_number_total 4107
_reflns_threshold_expression I>3\s(I)
_cod_data_source_file dk5074sup1.cif
_cod_data_source_block odba-b
_cod_database_code 2108338

loop_
_space_group_symop_id
_space_group_symop_operation_xyz
1 x,y,z
2 -x,y,-z+1/2
3 -x,-y,-z
4 x,-y,z+1/2
5 x+1/2,y+1/2,z
6 -x+1/2,y+1/2,-z+1/2
7 -x+1/2,-y+1/2,-z
8 x+1/2,-y+1/2,z+1/2

loop_
_atom_site_label
_atom_site_type_symbol
_atom_site_fract_x
_atom_site_fract_y
_atom_site_fract_z
_atom_site_adp_type
_atom_site_U_iso_or_equiv
_atom_site_site_symmetry_multiplicity
_atom_site_occupancy
_atom_site_calc_flag
O1 O 0.74274(9) -0.07530(17) -0.03909(11) Uani 0.0550(9) 8 1 d
O2 O 0.54439(7) 0.60890(12) 0.08611(7) Uani 0.0267(5) 8 1 d
O3 O 0.61182(7) 0.22760(12) 0.02899(7) Uani 0.0232(5) 8 1 d
O4 O 0.54555(7) 0.38757(12) 0.05509(7) Uani 0.0253(5) 8 1 d
N1 N 0.53967(8) 0.15995(15) 0.09284(8) Uani 0.0223(6) 8 1 d
N2 N 0.47974(9) 0.03701(19) 0.13639(9) Uani 0.0349(7) 8 1 d
C1 C 0.49301(10) 0.1621(2) 0.12277(12) Uani 0.0317(8) 8 1 d
C2 C 0.45888(14) 0.2625(3) 0.14070(17) Uani 0.0517(11) 8 1 d
C3 C 0.41441(15) 0.2350(3) 0.17301(18) Uani 0.0684(14) 8 1 d
C4 C 0.40290(16) 0.1062(4) 0.18777(17) Uani 0.0721(15) 8 1 d
C5 C 0.43496(14) 0.0089(3) 0.16868(14) Uani 0.0527(11) 8 1 d
C6 C 0.51884(11) -0.0435(2) 0.11367(11) Uani 0.0286(7) 8 1 d
C7 C 0.55590(9) 0.03331(18) 0.08748(10) Uani 0.0209(6) 8 1 d
C8 C 0.60581(9) 0.00523(18) 0.05668(10) Uani 0.0202(6) 8 1 d
C9 C 0.62680(10) -0.11971(19) 0.05130(11) Uani 0.0255(7) 8 1 d
C10 C 0.67249(11) -0.1443(2) 0.01947(13) Uani 0.0329(8) 8 1 d
C11 C 0.69858(11) -0.0421(2) -0.00820(13) Uani 0.0350(8) 8 1 d
C12 C 0.67910(11) 0.0823(2) -0.00308(12) Uani 0.0289(8) 8 1 d
C13 C 0.63197(9) 0.10695(17) 0.02880(10) Uani 0.0203(6) 8 1 d
C14 C 0.7678(2) 0.0232(3) -0.0722(3) Uani 0.080(2) 8 1 d
C15 C 0.62853(10) 0.44673(18) 0.17352(10) Uani 0.0217(6) 8 1 d
C16 C 0.63876(9) 0.31582(18) 0.16308(10) Uani 0.0207(6) 8 1 d
C17 C 0.69048(10) 0.25151(19) 0.21700(10) Uani 0.0245(7) 8 1 d
C18 C 0.73122(10) 0.3153(2) 0.28114(11) Uani 0.0293(7) 8 1 d
C19 C 0.72064(11) 0.4444(2) 0.29193(11) Uani 0.0288(7) 8 1 d
C20 C 0.66957(10) 0.51095(19) 0.23783(11) Uani 0.0258(7) 8 1 d
B1 B 0.56966(11) 0.4906(2) 0.10248(12) Uani 0.0227(7) 8 1 d
B2 B 0.58504(11) 0.2718(2) 0.08456(12) Uani 0.0216(7) 8 1 d
H2 H 0.4678(15) 0.339(3) 0.1327(17) Uiso 0.0621 8 1 d
H3 H 0.3840(15) 0.307(3) 0.1830(16) Uiso 0.0821 8 1 d
H4 H 0.3691(17) 0.089(3) 0.2082(17) Uiso 0.0865 8 1 d
H5 H 0.4323(14) -0.0922(6) 0.1790(14) Uiso 0.0633 8 1 d
H6 H 0.5207(11) -0.1460(4) 0.1209(12) Uiso 0.0344 8 1 d
H9 H 0.6089(10) -0.2018(12) 0.0724(11) Uiso 0.0306 8 1 d
H10 H 0.6890(11) -0.2416(8) 0.0181(12) Uiso 0.0394 8 1 d
H12 H 0.6939(10) 0.1598(14) -0.0306(11) Uiso 0.0347 8 1 d
H14a H 0.7343(13) 0.084(3) -0.1146(13) Uiso 0.0965 8 1 d
H14b H 0.8000(13) 0.077(3) -0.0251(11) Uiso 0.0965 8 1 d
H14c H 0.8005(13) -0.018(3) -0.0963(17) Uiso 0.0965 8 1 d
H17 H 0.6986(11) 0.1525(7) 0.2064(11) Uiso 0.0294 8 1 d
H18 H 0.7692(8) 0.2647(17) 0.3255(8) Uiso 0.0351 8 1 d
H19 H 0.7512(9) 0.4913(17) 0.3432(6) Uiso 0.0346 8 1 d
H20 H 0.6572(11) 0.6092(7) 0.2445(12) Uiso 0.031 8 1 d
H21 H 0.5115(10) 0.616(2) 0.0351(6) Uiso 0.0401 8 1 d
O5 O 0.4620(3) -0.2366(4) 0.2304(3) Uani 0.106(3) 8 0.5 d
C21 C 0.5 -0.4468(3) 0.25 Uani 0.0466(15) 4 1 d
C22 C 0.4567(3) -0.3476(4) 0.2090(3) Uani 0.047(2) 8 0.5 d
C23 C 0.4046(3) -0.3821(5) 0.1357(3) Uani 0.052(2) 8 0.5 d
H23a H 0.371718 -0.30223 0.114847 Uiso 0.0629 8 0.5 d
H23b H 0.427444 -0.405675 0.096497 Uiso 0.0629 8 0.5 d
H23c H 0.3771 -0.463143 0.142786 Uiso 0.0629 8 0.5 d
H21a H 0.471305 -0.524751 0.25851 Uiso 0.0559 8 0.5 d
H21b H 0.529128 -0.480241 0.219188 Uiso 0.0559 8 0.5 d
H21c H 0.532198 -0.410238 0.303244 Uiso 0.0559 8 0.5 d

loop_
_atom_site_aniso_label
_atom_site_aniso_type_symbol
_atom_site_aniso_U_11
_atom_site_aniso_U_22
_atom_site_aniso_U_33
_atom_site_aniso_U_12
_atom_site_aniso_U_13
_atom_site_aniso_U_23
O1 O 0.0505(11) 0.0451(10) 0.0919(15) -0.0053(9) 0.0525(11) -0.0223(10)
O2 O 0.0329(8) 0.0178(7) 0.0256(7) 0.0016(6) 0.0064(6) -0.0031(6)
O3 O 0.0307(8) 0.0197(7) 0.0224(7) -0.0020(6) 0.0135(6) -0.0005(5)
O4 O 0.0270(7) 0.0211(7) 0.0220(7) 0.0035(6) 0.0026(6) -0.0049(5)
N1 N 0.0228(8) 0.0239(8) 0.0221(8) -0.0045(7) 0.0107(7) -0.0080(6)
N2 N 0.0362(11) 0.0483(11) 0.0282(9) -0.0217(9) 0.0213(8) -0.0171(8)
C1 C 0.0294(11) 0.0371(12) 0.0354(11) -0.0126(10) 0.0199(9) -0.0219(9)
C2 C 0.0391(14) 0.0577(18) 0.0722(18) -0.0196(13) 0.0367(13) -0.0456(16)
C3 C 0.0487(17) 0.089(2) 0.090(2) -0.0361(17) 0.0515(16) -0.066(2)
C4 C 0.0585(19) 0.112(3) 0.072(2) -0.0498(19) 0.0539(16) -0.064(2)
C5 C 0.0560(16) 0.075(2) 0.0448(14) -0.0397(16) 0.0397(13) -0.0316(14)
C6 C 0.0379(12) 0.0289(11) 0.0229(10) -0.0128(10) 0.0158(9) -0.0051(8)
C7 C 0.0213(9) 0.0255(9) 0.0161(8) -0.0034(8) 0.0071(7) -0.0040(7)
C8 C 0.0221(9) 0.0191(9) 0.0193(9) -0.0009(7) 0.0077(7) 0.0011(7)
C9 C 0.0241(10) 0.0203(10) 0.0298(10) 0.0019(8) 0.0074(8) -0.0011(8)
C10 C 0.0281(11) 0.0238(10) 0.0485(13) 0.0022(9) 0.0164(10) -0.0049(9)
C11 C 0.0298(11) 0.0321(12) 0.0503(13) -0.0022(10) 0.0231(10) -0.0114(10)
C12 C 0.0328(11) 0.0263(11) 0.0360(11) -0.0037(9) 0.0226(9) -0.0058(8)
C13 C 0.0230(9) 0.0190(9) 0.0211(9) -0.0014(8) 0.0106(7) -0.0012(7)
C14 C 0.089(3) 0.064(2) 0.135(3) -0.028(2) 0.096(3) -0.039(2)
C15 C 0.0216(9) 0.0217(10) 0.0209(9) -0.0026(8) 0.0069(8) -0.0026(7)
C16 C 0.0213(9) 0.0196(9) 0.0231(9) -0.0003(8) 0.0104(8) -0.0002(7)
C17 C 0.0252(10) 0.0234(10) 0.0229(10) -0.0009(8) 0.0067(8) -0.0006(8)
C18 C 0.0264(10) 0.0301(11) 0.0245(10) 0.0006(9) 0.0016(8) -0.0004(8)
C19 C 0.0296(11) 0.0280(11) 0.0232(10) -0.0037(9) 0.0033(8) -0.0024(8)
C20 C 0.0266(10) 0.0254(10) 0.0222(10) -0.0043(9) 0.0052(8) -0.0045(8)
B1 B 0.0256(11) 0.0206(11) 0.0242(10) 0.0015(9) 0.0119(9) -0.0008(8)
B2 B 0.0224(11) 0.0207(10) 0.0221(10) 0.0017(9) 0.0086(8) 0.0003(8)
O5 O 0.159(6) 0.031(2) 0.086(4) 0.002(3) -0.002(4) 0.003(2)
C21 C 0.050(2) 0.039(2) 0.055(2) 0 0.0242(18) 0
C22 C 0.066(3) 0.026(2) 0.046(3) 0.005(2) 0.019(3) 0.005(2)
C23 C 0.056(3) 0.057(3) 0.045(3) 0.005(3) 0.020(3) 0.019(3)

loop_
_atom_type_symbol
_atom_type_scat_dispersion_real
_atom_type_scat_dispersion_imag
_atom_type_scat_source
_atom_type_scat_versus_stol_list
C 0.0181 0.0091 'International Tables Vol C tables 4.2.6.8 and 6.1.1.1'
;
 stol     0.00    0.05    0.10    0.15    0.20    0.25    0.30    0.35    0.40
  f      6.000   5.756   5.127   4.337   3.583   2.965   2.503   2.176   1.951
 stol     0.45    0.50    0.55    0.60    0.65    0.70    0.75    0.80    0.85
  f      1.795   1.685   1.603   1.536   1.479   1.425   1.373   1.322   1.270
 stol     0.90    0.95    1.00    1.05    1.10    1.15    1.20    1.25    1.30
  f      1.218   1.166   1.114   1.062   1.011   0.962   0.913   0.866   0.821
 stol     1.35    1.40    1.45    1.50    1.55    1.60    1.65    1.70    1.75
  f      0.778   0.736   0.696   0.658   0.622   0.588   0.555   0.525   0.496
 stol     1.80    1.85    1.90    1.95    2.00    2.05    2.10    2.15    2.20
  f      0.468   0.442   0.418   0.395   0.373   0.353   0.334   0.316   0.299
 stol     2.25    2.30    2.35    2.40    2.45    2.50    2.55    2.60    2.65
  f      0.283   0.268   0.253   0.240   0.227   0.216   0.205   0.194   0.184
 stol     2.70    2.75    2.80    2.85    2.90    2.95    3.00    3.05    3.10
  f      0.175   0.166   0.158   0.150   0.143   0.136   0.129   0.123   0.117
 stol     3.15    3.20    3.25    3.30    3.35    3.40    3.45    3.50    3.55
  f      0.112   0.107   0.102   0.097   0.093   0.089   0.085   0.081   0.077
 stol     3.60    3.65    3.70    3.75    3.80    3.85    3.90    3.95    4.00
  f      0.074   0.071   0.068   0.065   0.062   0.060   0.057   0.055   0.053
 stol     4.05    4.10    4.15    4.20    4.25    4.30    4.35    4.40    4.45
  f      0.050   0.048   0.046   0.045   0.043   0.041   0.040   0.038   0.037
 stol     4.50    4.55    4.60    4.65    4.70    4.75    4.80    4.85    4.90
  f      0.035   0.034   0.033   0.032   0.030   0.029   0.028   0.027   0.026
 stol     4.95    5.00    5.05    5.10    5.15    5.20    5.25    5.30    5.35
  f      0.025   0.024   0.024   0.023   0.022   0.021   0.021   0.020   0.019
 stol     5.40    5.45    5.50    5.55    5.60    5.65    5.70    5.75    5.80
  f      0.019   0.018   0.017   0.017   0.016   0.016   0.015   0.015   0.014
;
H 0.0000 0.0000 'International Tables Vol C tables 4.2.6.8 and 6.1.1.1'
;
 stol     0.00    0.05    0.10    0.15    0.20    0.25    0.30    0.35    0.40
  f      1.000   0.947   0.811   0.641   0.481   0.350   0.251   0.180   0.130
 stol     0.45    0.50    0.55    0.60    0.65    0.70    0.75    0.80    0.85
  f      0.095   0.071   0.053   0.040   0.031   0.024   0.019   0.015   0.012
 stol     0.90    0.95    1.00    1.05    1.10    1.15    1.20    1.25    1.30
  f      0.010   0.008   0.007   0.006   0.005   0.004   0.003   0.003   0.003
 stol     1.35    1.40    1.45    1.50    1.55    1.60    1.65    1.70    1.75
  f      0.002   0.002   0.002   0.001   0.001   0.001   0.001   0.001   0.001
 stol     1.80    1.85    1.90    1.95    2.00    2.05    2.10    2.15    2.20
  f      0.001   0.001   0.001   0.001   0.000   0.000   0.000   0.000   0.000
 stol     2.25    2.30    2.35    2.40    2.45    2.50    2.55    2.60    2.65
  f      0.000   0.000   0.000   0.000   0.000   0.000   0.000   0.000   0.000
 stol     2.70    2.75    2.80    2.85    2.90    2.95    3.00    3.05    3.10
  f      0.000   0.000   0.000   0.000   0.000   0.000   0.000   0.000   0.000
 stol     3.15    3.20    3.25    3.30    3.35    3.40    3.45    3.50    3.55
  f      0.000   0.000   0.000   0.000   0.000   0.000   0.000   0.000   0.000
 stol     3.60    3.65    3.70    3.75    3.80    3.85    3.90    3.95    4.00
  f      0.000   0.000   0.000   0.000   0.000   0.000   0.000   0.000   0.000
 stol     4.05    4.10    4.15    4.20    4.25    4.30    4.35    4.40    4.45
  f      0.000   0.000   0.000   0.000   0.000   0.000   0.000   0.000   0.000
 stol     4.50    4.55    4.60    4.65    4.70    4.75    4.80    4.85    4.90
  f      0.000   0.000   0.000   0.000   0.000   0.000   0.000   0.000   0.000
 stol     4.95    5.00    5.05    5.10    5.15    5.20    5.25    5.30    5.35
  f      0.000   0.000   0.000   0.000   0.000   0.000   0.000   0.000   0.000
 stol     5.40    5.45    5.50    5.55    5.60    5.65    5.70    5.75    5.80
  f      0.000   0.000   0.000   0.000   0.000   0.000   0.000   0.000   0.000
;
B 0.0090 0.0039 'International Tables Vol C tables 4.2.6.8 and 6.1.1.1'
;
 stol     0.00    0.05    0.10    0.15    0.20    0.25    0.30    0.35    0.40
  f      5.000   4.724   4.060   3.316   2.699   2.263   1.979   1.799   1.681
 stol     0.45    0.50    0.55    0.60    0.65    0.70    0.75    0.80    0.85
  f      1.596   1.526   1.463   1.402   1.339   1.276   1.211   1.147   1.083
 stol     0.90    0.95    1.00    1.05    1.10    1.15    1.20    1.25    1.30
  f      1.020   0.959   0.900   0.844   0.790   0.739   0.690   0.645   0.602
 stol     1.35    1.40    1.45    1.50    1.55    1.60    1.65    1.70    1.75
  f      0.562   0.524   0.489   0.457   0.426   0.398   0.372   0.347   0.325
 stol     1.80    1.85    1.90    1.95    2.00    2.05    2.10    2.15    2.20
  f      0.304   0.284   0.266   0.249   0.233   0.219   0.205   0.193   0.181
 stol     2.25    2.30    2.35    2.40    2.45    2.50    2.55    2.60    2.65
  f      0.170   0.160   0.150   0.142   0.133   0.126   0.119   0.112   0.106
 stol     2.70    2.75    2.80    2.85    2.90    2.95    3.00    3.05    3.10
  f      0.100   0.094   0.089   0.084   0.080   0.076   0.072   0.068   0.065
 stol     3.15    3.20    3.25    3.30    3.35    3.40    3.45    3.50    3.55
  f      0.061   0.058   0.055   0.053   0.050   0.048   0.045   0.043   0.041
 stol     3.60    3.65    3.70    3.75    3.80    3.85    3.90    3.95    4.00
  f      0.039   0.038   0.036   0.034   0.033   0.031   0.030   0.029   0.027
 stol     4.05    4.10    4.15    4.20    4.25    4.30    4.35    4.40    4.45
  f      0.026   0.025   0.024   0.023   0.022   0.021   0.020   0.020   0.019
 stol     4.50    4.55    4.60    4.65    4.70    4.75    4.80    4.85    4.90
  f      0.018   0.017   0.017   0.016   0.015   0.015   0.014   0.014   0.013
 stol     4.95    5.00    5.05    5.10    5.15    5.20    5.25    5.30    5.35
  f      0.013   0.012   0.012   0.011   0.011   0.011   0.010   0.010   0.010
 stol     5.40    5.45    5.50    5.55    5.60    5.65    5.70    5.75    5.80
  f      0.009   0.009   0.009   0.008   0.008   0.008   0.008   0.007   0.007
;
N 0.0311 0.0180 'International Tables Vol C tables 4.2.6.8 and 6.1.1.1'
;
 stol     0.00    0.05    0.10    0.15    0.20    0.25    0.30    0.35    0.40
  f      7.000   6.784   6.204   5.421   4.601   3.858   3.243   2.763   2.402
 stol     0.45    0.50    0.55    0.60    0.65    0.70    0.75    0.80    0.85
  f      2.137   1.944   1.802   1.697   1.615   1.550   1.494   1.444   1.397
 stol     0.90    0.95    1.00    1.05    1.10    1.15    1.20    1.25    1.30
  f      1.352   1.308   1.264   1.220   1.176   1.132   1.089   1.046   1.003
 stol     1.35    1.40    1.45    1.50    1.55    1.60    1.65    1.70    1.75
  f      0.961   0.921   0.881   0.842   0.804   0.768   0.733   0.699   0.667
 stol     1.80    1.85    1.90    1.95    2.00    2.05    2.10    2.15    2.20
  f      0.636   0.606   0.577   0.550   0.524   0.499   0.476   0.453   0.432
 stol     2.25    2.30    2.35    2.40    2.45    2.50    2.55    2.60    2.65
  f      0.412   0.392   0.374   0.356   0.340   0.324   0.309   0.295   0.281
 stol     2.70    2.75    2.80    2.85    2.90    2.95    3.00    3.05    3.10
  f      0.268   0.256   0.245   0.234   0.223   0.213   0.204   0.195   0.187
 stol     3.15    3.20    3.25    3.30    3.35    3.40    3.45    3.50    3.55
  f      0.179   0.171   0.164   0.157   0.150   0.144   0.138   0.132   0.127
 stol     3.60    3.65    3.70    3.75    3.80    3.85    3.90    3.95    4.00
  f      0.122   0.117   0.112   0.107   0.103   0.099   0.095   0.092   0.088
 stol     4.05    4.10    4.15    4.20    4.25    4.30    4.35    4.40    4.45
  f      0.085   0.082   0.078   0.076   0.073   0.070   0.067   0.065   0.063
 stol     4.50    4.55    4.60    4.65    4.70    4.75    4.80    4.85    4.90
  f      0.060   0.058   0.056   0.054   0.052   0.051   0.049   0.047   0.046
 stol     4.95    5.00    5.05    5.10    5.15    5.20    5.25    5.30    5.35
  f      0.044   0.043   0.041   0.040   0.039   0.037   0.036   0.035   0.034
 stol     5.40    5.45    5.50    5.55    5.60    5.65    5.70    5.75    5.80
  f      0.033   0.032   0.031   0.030   0.029   0.028   0.027   0.026   0.026
;
O 0.0492 0.0322 'International Tables Vol C tables 4.2.6.8 and 6.1.1.1'
;
 stol     0.00    0.05    0.10    0.15    0.20    0.25    0.30    0.35    0.40
  f      8.000   7.799   7.249   6.479   5.631   4.816   4.095   3.493   3.009
 stol     0.45    0.50    0.55    0.60    0.65    0.70    0.75    0.80    0.85
  f      2.630   2.338   2.116   1.946   1.815   1.714   1.633   1.568   1.512
 stol     0.90    0.95    1.00    1.05    1.10    1.15    1.20    1.25    1.30
  f      1.463   1.418   1.376   1.336   1.297   1.259   1.221   1.183   1.145
 stol     1.35    1.40    1.45    1.50    1.55    1.60    1.65    1.70    1.75
  f      1.107   1.070   1.033   0.997   0.961   0.925   0.891   0.857   0.824
 stol     1.80    1.85    1.90    1.95    2.00    2.05    2.10    2.15    2.20
  f      0.792   0.761   0.731   0.701   0.673   0.646   0.620   0.594   0.570
 stol     2.25    2.30    2.35    2.40    2.45    2.50    2.55    2.60    2.65
  f      0.547   0.524   0.502   0.482   0.462   0.443   0.425   0.407   0.391
 stol     2.70    2.75    2.80    2.85    2.90    2.95    3.00    3.05    3.10
  f      0.375   0.359   0.345   0.331   0.317   0.304   0.292   0.281   0.269
 stol     3.15    3.20    3.25    3.30    3.35    3.40    3.45    3.50    3.55
  f      0.259   0.249   0.239   0.229   0.221   0.212   0.204   0.196   0.189
 stol     3.60    3.65    3.70    3.75    3.80    3.85    3.90    3.95    4.00
  f      0.181   0.175   0.168   0.162   0.156   0.150   0.145   0.139   0.134
 stol     4.05    4.10    4.15    4.20    4.25    4.30    4.35    4.40    4.45
  f      0.129   0.125   0.120   0.116   0.112   0.108   0.104   0.101   0.097
 stol     4.50    4.55    4.60    4.65    4.70    4.75    4.80    4.85    4.90
  f      0.094   0.091   0.088   0.085   0.082   0.079   0.077   0.074   0.072
 stol     4.95    5.00    5.05    5.10    5.15    5.20    5.25    5.30    5.35
  f      0.070   0.067   0.065   0.063   0.061   0.059   0.057   0.056   0.054
 stol     5.40    5.45    5.50    5.55    5.60    5.65    5.70    5.75    5.80
  f      0.052   0.051   0.049   0.048   0.046   0.045   0.044   0.042   0.041
;

loop_
_geom_angle_atom_site_label_1
_geom_angle_atom_site_label_2
_geom_angle_atom_site_label_3
_geom_angle_site_symmetry_1
_geom_angle_site_symmetry_3
_geom_angle
C11 O1 C14 . . 117.8(3)
C1 N1 C7 . . 107.67(19)
C1 N1 B2 . . 129.28(19)
C7 N1 B2 . . 121.03(18)
C1 N2 C5 . . 121.5(2)
C1 N2 C6 . . 108.6(2)
C5 N2 C6 . . 129.9(2)
N1 C1 N2 . . 108.0(2)
N1 C1 C2 . . 132.4(2)
N2 C1 C2 . . 119.6(2)
C1 C2 C3 . . 119.1(3)
C1 C2 H2 . . 119(3)
C3 C2 H2 . . 122(3)
C2 C3 C4 . . 120.1(3)
C3 C4 C5 . . 120.6(4)
C3 C4 H4 . . 118.3(19)
C5 C4 H4 . . 120.9(19)
N2 C5 C4 . . 119.1(3)
N2 C6 C7 . . 106.20(19)
N1 C7 C6 . . 109.5(2)
N1 C7 C8 . . 118.40(19)
C6 C7 C8 . . 132.1(2)
C7 C8 C9 . . 122.3(2)
C7 C8 C13 . . 118.42(19)
C9 C8 C13 . . 119.2(2)
C8 C9 C10 . . 121.2(2)
C9 C10 C11 . . 119.3(2)
O1 C11 C10 . . 115.3(2)
O1 C11 C12 . . 124.1(2)
C10 C11 C12 . . 120.6(2)
C11 C12 C13 . . 119.9(2)
O3 C13 C8 . . 122.2(2)
O3 C13 C12 . . 118.02(19)
C8 C13 C12 . . 119.69(19)
C16 C15 C20 . . 120.47(16)
C16 C15 B1 . . 106.41(15)
C20 C15 B1 . . 133.08(19)
C15 C16 C17 . . 119.29(16)
C15 C16 B2 . . 108.31(15)
C17 C16 B2 . . 132.38(19)
C16 C17 C18 . . 120.23(19)
C17 C18 C19 . . 120.53(16)
C18 C19 C20 . . 120.01(16)
C15 C20 C19 . . 119.45(19)
O2 B1 O4 . . 122.61(14)
O2 B1 C15 . . 127.60(16)
O4 B1 C15 . . 109.78(16)
N1 B2 C16 . . 112.57(15)
O5 O5 C22 2_655 . 96.6(5)
C22 C21 C22 . 2_655 86.8(3)
O5 C22 C21 . . 122.9(4)
O5 C22 C23 . . 119.5(5)
O5 C22 H21c . 2_655 156.26
C21 C22 C23 . . 117.6(4)
C21 C22 H21c . 2_655 47.89
C23 C22 H21c . 2_655 73.56

loop_
_geom_bond_atom_site_label_1
_geom_bond_atom_site_label_2
_geom_bond_site_symmetry_2
_geom_bond_distance
O1 C11 . 1.352(3)
O1 C14 . 1.424(5)
O2 B1 . 1.344(2)
O3 C13 . 1.337(2)
O4 B1 . 1.385(2)
N1 C1 . 1.344(3)
N1 C7 . 1.385(3)
N1 B2 . 1.578(3)
N2 C1 . 1.387(3)
N2 C5 . 1.371(3)
N2 C6 . 1.380(3)
C1 C2 . 1.402(4)
C2 C3 . 1.365(5)
C2 H2 . 0.85(3)
C3 C4 . 1.419(5)
C4 C5 . 1.362(5)
C4 H4 . 0.97(5)
C6 C7 . 1.364(3)
C7 C8 . 1.451(3)
C8 C9 . 1.401(3)
C8 C13 . 1.407(3)
C9 C10 . 1.375(3)
C10 C11 . 1.407(3)
C11 C12 . 1.384(3)
C12 C13 . 1.404(3)
C15 C16 . 1.414(3)
C15 C20 . 1.404(2)
C15 B1 . 1.558(2)
C16 C17 . 1.392(2)
C16 B2 . 1.601(2)
C17 C18 . 1.396(2)
C18 C19 . 1.399(3)
C19 C20 . 1.397(3)
O5 O5 2_655 1.545(8)
O5 C22 . 1.224(6)
C21 C22 . 1.428(5)
C21 C22 2_655 1.428(5)
C22 C23 . 1.493(7)
C22 H21c 2_655 0.7659
H21a H21b 2_655 0.6367

loop_
_geom_hbond_atom_site_label_D
_geom_hbond_atom_site_label_H
_geom_hbond_atom_site_label_A
_geom_hbond_site_symmetry_D
_geom_hbond_site_symmetry_A
_geom_hbond_distance_DH
_geom_hbond_distance_HA
_geom_hbond_distance_DA
_geom_hbond_angle_DHA
C5 H5 O5 . . 1.083(8) 1.793(11) 2.801(5) 152.9(14)
C10 H10 O1 . 7_645 1.084(11) 2.367(14) 3.413(3) 161.7(13)
C12 H12 C14 . . 1.089(18) 2.49(2) 2.796(6) 94.3(9)
O2 H21 O4 . 3_665 0.979(12) 1.728(12) 2.7032(17) 174.4(19)
C21 H21c O5 . 2_655 1.08 1.95 2.331(5) 96.50
C21 H21c C22 . 2_655 1.08 0.77 1.428(5) 100.27
C21 H21c C23 . 2_655 1.08 1.47 2.499(5) 156.86
C22 H21c C21 2_655 . 0.77 1.08 1.428(5) 100.27

loop_
_restr_distance_atom_site_label_1
_restr_distance_atom_site_label_2
_restr_distance_target
_restr_distance_target_weight_param
C5 H5 1.083 0.001
C6 H6 1.083 0.001
C9 H9 1.083 0.001
C10 H10 1.083 0.001
C12 H12 1.083 0.001
C14 H14a 1.077 0.001
C14 H14b 1.077 0.001
C14 H14c 1.077 0.001
C17 H17 1.083 0.001
C18 H18 1.083 0.001
C19 H19 1.083 0.001
C20 H20 1.083 0.001
O2 H21 0.983 0.001

_cod_database_fobs_code 2108338
